data_4089562
loop_
_publ_author_name
'Gramigna, Kathryn M.'
'Oria, Jeremy V.'
'Mandell, Chelsea L.'
'Tiedemann, Margaret A.'
'Dougherty, William G.'
'Piro, Nicholas A.'
'Kassel, W. Scott'
'Chan, Benny C.'
'Diaconescu, Paula L.'
'Nataro, Chip'

_publ_section_title
;
 Palladium(II) and Platinum(II) Compounds of
 1,1&#x2032;-Bis(phosphino)metallocene (M = Fe, Ru) Ligands with
 Metal--Metal Interactions
;
_journal_issue 20
_journal_name_full Organometallics
_journal_page_first 5966
_journal_paper_doi 10.1021/om400494t
_journal_volume 32
_journal_year 2013
_chemical_formula_sum 'C56 H53 B2 F8 O P3 Pd Ru'
_chemical_formula_weight 1215.98
_space_group_IT_number 2
_space_group_name_Hall '-P 1'
_space_group_name_H-M_alt 'P -1'
_symmetry_cell_setting triclinic
_symmetry_space_group_name_H-M 'P -1'
_atom_sites_solution_hydrogens geom
_atom_sites_solution_primary direct
_atom_sites_solution_secondary difmap
_audit_creation_method SHELXL-97
_cell_angle_alpha 89.496(5)
_cell_angle_beta 85.881(5)
_cell_angle_gamma 65.184(5)
_cell_formula_units_Z 2
_cell_length_a 12.3572(11)
_cell_length_b 14.0847(12)
_cell_length_c 16.2770(15)
_cell_measurement_reflns_used 7593
_cell_measurement_temperature 120(2)
_cell_measurement_theta_max 27.51
_cell_measurement_theta_min 2.51
_cell_volume 2564.0(4)
_computing_cell_refinement 'Bruker SAINT'
_computing_data_collection 'Bruker APEX2'
_computing_data_reduction 'Bruker SAINT'
_computing_molecular_graphics 'Bruker SHELXTL'
_computing_publication_material 'Bruker SHELXTL'
_computing_structure_refinement 'SHELXL-97 (Sheldrick, 2008)'
_computing_structure_solution 'SHELXS-97 (Sheldrick, 2008)'
_diffrn_ambient_temperature 120(2)
_diffrn_measured_fraction_theta_full 0.992
_diffrn_measured_fraction_theta_max 0.992
_diffrn_measurement_device_type 'Bruker APEX-II CCD'
_diffrn_measurement_method '\f and \w scans'
_diffrn_radiation_monochromator graphite
_diffrn_radiation_source 'fine-focus sealed tube'
_diffrn_radiation_type MoK\a
_diffrn_radiation_wavelength 0.71073
_diffrn_reflns_av_R_equivalents 0.0507
_diffrn_reflns_av_sigmaI/netI 0.0830
_diffrn_reflns_limit_h_max 16
_diffrn_reflns_limit_h_min -17
_diffrn_reflns_limit_k_max 19
_diffrn_reflns_limit_k_min -20
_diffrn_reflns_limit_l_max 9
_diffrn_reflns_limit_l_min -23
_diffrn_reflns_number 41909
_diffrn_reflns_theta_full 30.55
_diffrn_reflns_theta_max 30.55
_diffrn_reflns_theta_min 1.82
_exptl_absorpt_coefficient_mu 0.808
_exptl_absorpt_correction_T_max 0.9840
_exptl_absorpt_correction_T_min 0.8422
_exptl_absorpt_correction_type multi-scan
_exptl_absorpt_process_details SADABS
_exptl_crystal_colour yellow
_exptl_crystal_density_diffrn 1.575
_exptl_crystal_density_method 'not measured'
_exptl_crystal_description plate
_exptl_crystal_F_000 1228
_exptl_crystal_size_max 0.22
_exptl_crystal_size_mid 0.16
_exptl_crystal_size_min 0.02
_platon_squeeze_details
;
Difference map showed what appeared to be partially occupied diethyl ether
solvent in multiple sites in the asymmetric unit.  The SQUEEZE results
suggest one molecule of diethyl ether solvent per asymmetric unit.  The 
molecular formula was augmented to include this solvent.

PLATON Reference : Spek, A.L. (2003). J. Appl. Cryst. 36, 7-13.
                     Spek, A.L. (2009). Acta Cryst. D65, 148-155.
;
_refine_diff_density_max 1.818
_refine_diff_density_min -0.898
_refine_diff_density_rms 0.118
_refine_ls_extinction_method none
_refine_ls_goodness_of_fit_ref 1.017
_refine_ls_hydrogen_treatment constr
_refine_ls_matrix_type full
_refine_ls_number_parameters 650
_refine_ls_number_reflns 15598
_refine_ls_number_restraints 170
_refine_ls_restrained_S_all 1.024
_refine_ls_R_factor_all 0.0853
_refine_ls_R_factor_gt 0.0478
_refine_ls_shift/su_max 0.001
_refine_ls_shift/su_mean 0.000
_refine_ls_structure_factor_coef Fsqd
_refine_ls_weighting_details 'calc w=1/[\s^2^(Fo^2^)+(0.0429P)^2^] where P=(Fo^2^+2Fc^2^)/3'
_refine_ls_weighting_scheme calc
_refine_ls_wR_factor_gt 0.0955
_refine_ls_wR_factor_ref 0.1047
_reflns_number_gt 10336
_reflns_number_total 15598
_reflns_threshold_expression >2sigma(I)
_cod_data_source_file om400494t_si_001.cif
_cod_data_source_block '[Pd(dppr)PPh3]'
_cod_depositor_comments
;
The following automatic conversions were performed:

data item '_symmetry_cell_setting' value 'Triclinic' was changed to
'triclinic' in accordance with the
/home/saulius/struct/COD-crude-data/automatic-downloads/DataCite-retrospective/ACS/depositions/lib/dictionaries/cif_core.dic
dictionary named 'cif_core.dic' version 2.4.2 last updated on
2011-04-26.

Automatic conversion script
Id: cif_fix_values 6909 2019-04-08 15:41:33Z antanas 
;
_cod_original_sg_symbol_H-M P-1
_cod_database_code 4089562

loop_
_symmetry_equiv_pos_as_xyz
'x, y, z'
'-x, -y, -z'

loop_
_atom_site_label
_atom_site_type_symbol
_atom_site_fract_x
_atom_site_fract_y
_atom_site_fract_z
_atom_site_U_iso_or_equiv
_atom_site_adp_type
_atom_site_occupancy
_atom_site_symmetry_multiplicity
_atom_site_calc_flag
_atom_site_refinement_flags
_atom_site_disorder_assembly
_atom_site_disorder_group
Pd1 Pd 0.78853(2) 0.837223(18) 0.212245(14) 0.01700(6) Uani 1 1 d . . .
Ru1 Ru 0.90971(2) 0.80627(2) 0.048971(15) 0.01992(7) Uani 1 1 d . . .
P1 P 0.62639(7) 0.93373(6) 0.13797(5) 0.01933(17) Uani 1 1 d . . .
P2 P 0.98053(7) 0.74186(6) 0.24442(5) 0.01924(17) Uani 1 1 d . . .
P3 P 0.68817(7) 0.86631(6) 0.33884(5) 0.01933(17) Uani 1 1 d . . .
C1 C 0.7116(3) 0.8684(3) 0.04579(19) 0.0234(7) Uani 1 1 d . . .
C2 C 0.7578(3) 0.9114(3) -0.01988(19) 0.0281(8) Uani 1 1 d . . .
H2A H 0.7346 0.9873 -0.0300 0.034 Uiso 1 1 calc R . .
C3 C 0.8375(3) 0.8264(3) -0.0707(2) 0.0373(9) Uani 1 1 d . . .
H3A H 0.8799 0.8328 -0.1237 0.045 Uiso 1 1 calc R . .
C4 C 0.8415(3) 0.7317(3) -0.0384(2) 0.0361(9) Uani 1 1 d . . .
H4A H 0.8867 0.6606 -0.0645 0.043 Uiso 1 1 calc R . .
C5 C 0.7667(3) 0.7551(3) 0.0348(2) 0.0275(7) Uani 1 1 d . . .
H5A H 0.7490 0.7040 0.0699 0.033 Uiso 1 1 calc R . .
C6 C 1.0399(3) 0.7653(2) 0.14625(19) 0.0197(6) Uani 1 1 d . . .
C7 C 1.0191(3) 0.8671(2) 0.1126(2) 0.0229(7) Uani 1 1 d . . .
H7A H 0.9894 0.9348 0.1444 0.028 Uiso 1 1 calc R . .
C8 C 1.0592(3) 0.8506(3) 0.0283(2) 0.0282(8) Uani 1 1 d . . .
H8A H 1.0618 0.9054 -0.0102 0.034 Uiso 1 1 calc R . .
C9 C 1.0988(3) 0.7436(3) 0.0079(2) 0.0306(8) Uani 1 1 d . . .
H9A H 1.1350 0.7098 -0.0471 0.037 Uiso 1 1 calc R . .
C10 C 1.0872(3) 0.6908(3) 0.0802(2) 0.0260(7) Uani 1 1 d . . .
H10A H 1.1124 0.6137 0.0846 0.031 Uiso 1 1 calc R . .
C11 C 0.4805(3) 1.1459(3) 0.1132(2) 0.0263(7) Uani 1 1 d . . .
H11A H 0.4169 1.1259 0.1075 0.032 Uiso 1 1 calc R . .
C12 C 0.4608(3) 1.2500(3) 0.1056(2) 0.0310(8) Uani 1 1 d . . .
H12A H 0.3835 1.3009 0.0950 0.037 Uiso 1 1 calc R . .
C13 C 0.5532(3) 1.2802(3) 0.1134(2) 0.0326(8) Uani 1 1 d . . .
H13A H 0.5393 1.3515 0.1079 0.039 Uiso 1 1 calc R . .
C14 C 0.6654(3) 1.2058(3) 0.1291(2) 0.0318(8) Uani 1 1 d . . .
H14A H 0.7290 1.2261 0.1338 0.038 Uiso 1 1 calc R . .
C15 C 0.6856(3) 1.1021(3) 0.1381(2) 0.0250(7) Uani 1 1 d . . .
H15A H 0.7624 1.0519 0.1504 0.030 Uiso 1 1 calc R . .
C16 C 0.5931(3) 1.0707(2) 0.12897(18) 0.0213(7) Uani 1 1 d . . .
C17 C 0.3964(3) 0.9785(3) 0.2043(2) 0.0272(7) Uani 1 1 d . . .
H17A H 0.4046 1.0314 0.2356 0.033 Uiso 1 1 calc R . .
C18 C 0.2948(3) 0.9605(3) 0.2175(2) 0.0349(9) Uani 1 1 d . . .
H18A H 0.2330 1.0014 0.2574 0.042 Uiso 1 1 calc R . .
C19 C 0.2837(3) 0.8830(3) 0.1726(2) 0.0371(9) Uani 1 1 d . . .
H19A H 0.2148 0.8696 0.1828 0.045 Uiso 1 1 calc R . .
C20 C 0.3703(3) 0.8249(3) 0.1134(2) 0.0336(9) Uani 1 1 d . . .
H20A H 0.3605 0.7730 0.0819 0.040 Uiso 1 1 calc R . .
C21 C 0.4728(3) 0.8423(3) 0.0997(2) 0.0262(7) Uani 1 1 d . . .
H21A H 0.5336 0.8016 0.0592 0.031 Uiso 1 1 calc R . .
C22 C 0.4868(3) 0.9195(2) 0.14527(19) 0.0212(7) Uani 1 1 d . . .
C23 C 1.0938(3) 0.7253(3) 0.3910(2) 0.0285(8) Uani 1 1 d . . .
H23A H 1.1050 0.6543 0.3921 0.034 Uiso 1 1 calc R . .
C24 C 1.1307(3) 0.7671(3) 0.4545(2) 0.0425(10) Uani 1 1 d . . .
H24A H 1.1690 0.7239 0.4984 0.051 Uiso 1 1 calc R . .
C25 C 1.1122(3) 0.8708(3) 0.4545(2) 0.0430(10) Uani 1 1 d . . .
H25A H 1.1359 0.8993 0.4989 0.052 Uiso 1 1 calc R . .
C26 C 1.0591(3) 0.9327(3) 0.3899(2) 0.0417(10) Uani 1 1 d . . .
H26A H 1.0479 1.0037 0.3893 0.050 Uiso 1 1 calc R . .
C27 C 1.0222(3) 0.8927(3) 0.3263(2) 0.0311(8) Uani 1 1 d . . .
H27A H 0.9842 0.9364 0.2826 0.037 Uiso 1 1 calc R . .
C28 C 1.0405(3) 0.7876(2) 0.32570(19) 0.0236(7) Uani 1 1 d . . .
C29 C 1.1582(3) 0.5390(3) 0.2515(2) 0.0319(8) Uani 1 1 d . . .
H29A H 1.2121 0.5705 0.2560 0.038 Uiso 1 1 calc R . .
C30 C 1.1999(4) 0.4309(3) 0.2489(2) 0.0426(10) Uani 1 1 d . . .
H30A H 1.2824 0.3881 0.2532 0.051 Uiso 1 1 calc R . .
C31 C 1.1217(4) 0.3854(3) 0.2403(2) 0.0453(11) Uani 1 1 d . . .
H31A H 1.1513 0.3114 0.2378 0.054 Uiso 1 1 calc R . .
C32 C 1.0021(4) 0.4457(3) 0.2352(2) 0.0451(11) Uani 1 1 d . . .
H32A H 0.9492 0.4135 0.2292 0.054 Uiso 1 1 calc R . .
C33 C 0.9581(4) 0.5547(3) 0.2388(2) 0.0313(8) Uani 1 1 d . . .
H33A H 0.8752 0.5968 0.2354 0.038 Uiso 1 1 calc R . .
C34 C 1.0356(3) 0.6012(2) 0.24745(19) 0.0231(7) Uani 1 1 d . . .
C35 C 0.4858(3) 1.0581(3) 0.37239(19) 0.0267(7) Uani 1 1 d . . .
H35A H 0.4401 1.0187 0.3822 0.032 Uiso 1 1 calc R . .
C36 C 0.4291(3) 1.1677(3) 0.3749(2) 0.0357(9) Uani 1 1 d . . .
H36A H 0.3448 1.2024 0.3855 0.043 Uiso 1 1 calc R . .
C37 C 0.4952(4) 1.2249(3) 0.3621(2) 0.0392(10) Uani 1 1 d . . .
H37A H 0.4564 1.2991 0.3636 0.047 Uiso 1 1 calc R . .
C38 C 0.6178(4) 1.1749(3) 0.3470(2) 0.0372(9) Uani 1 1 d . . .
H38A H 0.6635 1.2147 0.3397 0.045 Uiso 1 1 calc R . .
C39 C 0.6739(3) 1.0672(3) 0.3426(2) 0.0307(8) Uani 1 1 d . . .
H39A H 0.7580 1.0331 0.3306 0.037 Uiso 1 1 calc R . .
C40 C 0.6082(3) 1.0073(2) 0.35563(18) 0.0224(7) Uani 1 1 d . . .
C41 C 0.5066(3) 0.8220(3) 0.41761(19) 0.0287(8) Uani 1 1 d . . .
H41A H 0.5095 0.8633 0.4625 0.034 Uiso 1 1 calc R . .
C42 C 0.4275(3) 0.7756(3) 0.4225(2) 0.0381(9) Uani 1 1 d . . .
H42A H 0.3753 0.7860 0.4707 0.046 Uiso 1 1 calc R . .
C43 C 0.4240(3) 0.7145(3) 0.3582(2) 0.0390(9) Uani 1 1 d . . .
H43A H 0.3684 0.6840 0.3618 0.047 Uiso 1 1 calc R . .
C44 C 0.5011(3) 0.6975(3) 0.2885(2) 0.0334(8) Uani 1 1 d . . .
H44A H 0.4997 0.6541 0.2446 0.040 Uiso 1 1 calc R . .
C45 C 0.5801(3) 0.7435(2) 0.2828(2) 0.0239(7) Uani 1 1 d . . .
H45A H 0.6335 0.7311 0.2350 0.029 Uiso 1 1 calc R . .
C46 C 0.5824(3) 0.8078(2) 0.34608(19) 0.0208(6) Uani 1 1 d . . .
C47 C 0.8170(3) 0.7088(3) 0.4416(2) 0.0310(8) Uani 1 1 d . . .
H47A H 0.8025 0.6650 0.4039 0.037 Uiso 1 1 calc R . .
C48 C 0.8814(3) 0.6655(3) 0.5089(2) 0.0394(9) Uani 1 1 d . . .
H48A H 0.9114 0.5924 0.5172 0.047 Uiso 1 1 calc R . .
C49 C 0.9019(3) 0.7295(3) 0.5641(2) 0.0385(9) Uani 1 1 d . . .
H49A H 0.9467 0.7001 0.6102 0.046 Uiso 1 1 calc R . .
C50 C 0.8578(4) 0.8352(3) 0.5522(2) 0.0391(9) Uani 1 1 d . . .
H50A H 0.8716 0.8787 0.5905 0.047 Uiso 1 1 calc R . .
C51 C 0.7930(3) 0.8793(3) 0.4847(2) 0.0294(8) Uani 1 1 d . . .
H51A H 0.7624 0.9526 0.4769 0.035 Uiso 1 1 calc R . .
C52 C 0.7732(3) 0.8156(3) 0.42848(18) 0.0231(7) Uani 1 1 d . . .
B1 B 0.0571(4) 0.8276(3) 0.7540(3) 0.0345(10) Uani 1 1 d D . .
F1 F -0.0514(2) 0.83391(19) 0.73494(13) 0.0491(6) Uani 1 1 d D . .
F2 F 0.1144(2) 0.73474(17) 0.79423(17) 0.0656(8) Uani 1 1 d D . .
F3 F 0.0415(2) 0.90794(18) 0.80781(17) 0.0653(8) Uani 1 1 d D . .
F4 F 0.1218(3) 0.8318(3) 0.6840(2) 0.0929(10) Uani 1 1 d D . .
B2 B 1.3138(8) 0.4696(6) -0.0718(5) 0.0512(17) Uani 0.660(5) 1 d PDU A 1
F5 F 1.3034(13) 0.5687(7) -0.0889(8) 0.075(2) Uani 0.660(5) 1 d PDU A 1
F6 F 1.2768(6) 0.4294(5) -0.1388(4) 0.0716(19) Uani 0.660(5) 1 d PDU A 1
F7 F 1.2423(6) 0.4732(5) -0.0002(4) 0.097(2) Uani 0.660(5) 1 d PDU A 1
F8 F 1.4275(4) 0.4048(3) -0.0625(3) 0.0843(17) Uani 0.660(5) 1 d PDU A 1
B2' B 1.2746(14) 0.4853(12) -0.0763(10) 0.061(3) Uani 0.340(5) 1 d PDU A 2
F5' F 1.317(2) 0.5552(15) -0.1052(16) 0.076(4) Uani 0.340(5) 1 d PDU A 2
F6' F 1.3248(13) 0.3963(10) -0.1260(9) 0.085(4) Uani 0.340(5) 1 d PDU A 2
F7' F 1.3079(13) 0.4518(12) 0.0016(8) 0.098(4) Uani 0.340(5) 1 d PDU A 2
F8' F 1.1569(7) 0.5225(7) -0.0674(6) 0.080(3) Uani 0.340(5) 1 d PDU A 2

loop_
_atom_site_aniso_label
_atom_site_aniso_U_11
_atom_site_aniso_U_22
_atom_site_aniso_U_33
_atom_site_aniso_U_23
_atom_site_aniso_U_13
_atom_site_aniso_U_12
Pd1 0.01648(12) 0.01905(13) 0.01590(12) -0.00207(9) 0.00035(9) -0.00809(10)
Ru1 0.02059(14) 0.02078(14) 0.01784(13) -0.00340(10) 0.00266(10) -0.00873(11)
P1 0.0185(4) 0.0226(4) 0.0183(4) -0.0018(3) -0.0017(3) -0.0099(3)
P2 0.0185(4) 0.0183(4) 0.0206(4) -0.0017(3) -0.0003(3) -0.0075(3)
P3 0.0182(4) 0.0234(4) 0.0170(4) -0.0019(3) 0.0006(3) -0.0097(3)
C1 0.0216(17) 0.0320(19) 0.0212(16) -0.0035(13) -0.0035(13) -0.0154(15)
C2 0.0250(18) 0.041(2) 0.0192(17) 0.0059(14) -0.0048(13) -0.0142(16)
C3 0.032(2) 0.063(3) 0.0187(18) -0.0075(17) 0.0013(15) -0.022(2)
C4 0.035(2) 0.042(2) 0.031(2) -0.0179(17) 0.0024(16) -0.0161(18)
C5 0.0278(18) 0.0314(19) 0.0283(18) -0.0088(14) -0.0035(14) -0.0169(16)
C6 0.0146(15) 0.0209(16) 0.0235(16) -0.0005(12) -0.0007(12) -0.0075(13)
C7 0.0186(16) 0.0213(17) 0.0302(18) -0.0018(13) -0.0011(13) -0.0097(13)
C8 0.0207(17) 0.032(2) 0.0323(19) 0.0068(15) 0.0008(14) -0.0125(15)
C9 0.0242(18) 0.030(2) 0.0290(19) -0.0002(14) 0.0071(14) -0.0048(15)
C10 0.0203(17) 0.0230(18) 0.0265(17) -0.0007(13) 0.0031(13) -0.0017(14)
C11 0.0246(18) 0.0288(19) 0.0273(18) -0.0002(14) -0.0087(14) -0.0120(15)
C12 0.031(2) 0.0240(18) 0.034(2) -0.0021(14) -0.0081(15) -0.0067(15)
C13 0.039(2) 0.0263(19) 0.034(2) -0.0003(15) -0.0026(16) -0.0144(17)
C14 0.033(2) 0.032(2) 0.037(2) 0.0048(15) -0.0053(16) -0.0200(17)
C15 0.0190(16) 0.0305(19) 0.0286(18) 0.0027(14) -0.0037(13) -0.0131(15)
C16 0.0239(17) 0.0236(17) 0.0188(15) -0.0012(12) -0.0021(12) -0.0122(14)
C17 0.0248(18) 0.035(2) 0.0219(17) -0.0028(14) -0.0023(13) -0.0126(16)
C18 0.0200(18) 0.050(2) 0.032(2) 0.0046(17) -0.0009(15) -0.0123(17)
C19 0.0252(19) 0.055(3) 0.039(2) 0.0126(18) -0.0081(16) -0.0239(19)
C20 0.035(2) 0.043(2) 0.032(2) 0.0051(17) -0.0087(16) -0.0254(19)
C21 0.0274(18) 0.0295(19) 0.0250(17) 0.0006(14) -0.0027(14) -0.0151(15)
C22 0.0168(15) 0.0276(18) 0.0202(16) 0.0027(12) -0.0076(12) -0.0094(14)
C23 0.0184(17) 0.035(2) 0.0297(19) -0.0034(15) -0.0018(14) -0.0090(15)
C24 0.026(2) 0.064(3) 0.034(2) -0.0129(19) -0.0024(16) -0.015(2)
C25 0.031(2) 0.062(3) 0.041(2) -0.028(2) 0.0058(17) -0.025(2)
C26 0.039(2) 0.048(2) 0.046(2) -0.026(2) 0.0162(19) -0.028(2)
C27 0.035(2) 0.031(2) 0.0302(19) -0.0094(15) 0.0073(15) -0.0187(17)
C28 0.0217(17) 0.0259(18) 0.0256(17) -0.0076(13) 0.0041(13) -0.0130(14)
C29 0.037(2) 0.0226(18) 0.0280(19) 0.0011(14) -0.0057(15) -0.0039(16)
C30 0.060(3) 0.025(2) 0.028(2) 0.0019(15) -0.0108(18) -0.0015(19)
C31 0.087(4) 0.0204(19) 0.0227(19) 0.0018(15) -0.001(2) -0.017(2)
C32 0.076(3) 0.035(2) 0.036(2) -0.0036(17) 0.002(2) -0.035(2)
C33 0.044(2) 0.0288(19) 0.0255(18) -0.0041(14) 0.0003(15) -0.0196(17)
C34 0.0309(19) 0.0200(16) 0.0183(16) 0.0000(12) -0.0016(13) -0.0108(14)
C35 0.0253(18) 0.0281(19) 0.0226(17) -0.0044(13) -0.0015(13) -0.0073(15)
C36 0.033(2) 0.036(2) 0.0262(19) -0.0058(15) 0.0003(15) -0.0033(17)
C37 0.053(3) 0.026(2) 0.029(2) -0.0042(15) 0.0005(18) -0.0072(19)
C38 0.050(3) 0.029(2) 0.034(2) -0.0015(15) 0.0041(18) -0.0188(19)
C39 0.032(2) 0.030(2) 0.0294(19) -0.0041(14) 0.0072(15) -0.0135(16)
C40 0.0252(17) 0.0250(17) 0.0172(15) -0.0029(12) 0.0025(12) -0.0113(14)
C41 0.032(2) 0.042(2) 0.0165(16) -0.0006(14) 0.0016(13) -0.0198(17)
C42 0.034(2) 0.066(3) 0.0241(19) 0.0026(17) 0.0030(15) -0.032(2)
C43 0.039(2) 0.052(3) 0.040(2) 0.0075(18) -0.0013(18) -0.033(2)
C44 0.039(2) 0.035(2) 0.034(2) -0.0014(16) -0.0017(16) -0.0239(18)
C45 0.0241(17) 0.0266(18) 0.0226(16) -0.0001(13) 0.0008(13) -0.0125(14)
C46 0.0174(16) 0.0247(17) 0.0217(16) 0.0051(12) -0.0031(12) -0.0100(13)
C47 0.030(2) 0.034(2) 0.0254(18) 0.0007(15) -0.0031(15) -0.0102(16)
C48 0.034(2) 0.037(2) 0.035(2) 0.0091(17) -0.0019(17) -0.0030(18)
C49 0.033(2) 0.059(3) 0.0243(19) 0.0114(18) -0.0050(15) -0.019(2)
C50 0.044(2) 0.064(3) 0.0235(19) 0.0035(18) -0.0062(16) -0.035(2)
C51 0.0304(19) 0.038(2) 0.0252(18) -0.0003(15) 0.0008(14) -0.0202(17)
C52 0.0209(17) 0.0328(19) 0.0174(15) -0.0004(13) 0.0033(12) -0.0136(15)
B1 0.031(2) 0.033(2) 0.041(3) -0.0001(19) -0.0023(19) -0.014(2)
F1 0.0377(13) 0.0739(17) 0.0388(13) -0.0106(11) -0.0033(10) -0.0261(13)
F2 0.0723(19) 0.0316(14) 0.096(2) 0.0063(13) -0.0443(16) -0.0189(13)
F3 0.083(2) 0.0334(14) 0.085(2) -0.0040(13) -0.0358(16) -0.0253(14)
F4 0.074(2) 0.119(3) 0.089(2) 0.0017(19) 0.0392(18) -0.051(2)
B2 0.064(4) 0.026(3) 0.066(4) -0.018(3) 0.019(3) -0.025(3)
F5 0.072(4) 0.026(3) 0.119(6) -0.018(3) 0.046(3) -0.020(3)
F6 0.083(4) 0.069(4) 0.078(3) -0.008(3) -0.007(3) -0.046(3)
F7 0.129(5) 0.049(3) 0.099(4) -0.034(3) 0.071(4) -0.035(4)
F8 0.073(3) 0.060(3) 0.101(4) 0.027(3) -0.018(3) -0.008(2)
B2' 0.074(5) 0.037(5) 0.069(5) -0.016(4) 0.030(5) -0.025(5)
F5' 0.072(7) 0.038(6) 0.118(9) -0.014(6) 0.017(7) -0.028(6)
F6' 0.119(9) 0.042(6) 0.090(6) -0.030(5) 0.067(6) -0.041(5)
F7' 0.122(8) 0.068(7) 0.093(5) 0.002(4) -0.030(6) -0.025(7)
F8' 0.062(4) 0.072(6) 0.112(7) -0.040(5) -0.002(4) -0.035(4)

loop_
_atom_type_symbol
_atom_type_description
_atom_type_scat_dispersion_real
_atom_type_scat_dispersion_imag
_atom_type_scat_source
C C 0.0033 0.0016 'International Tables Vol C Tables 4.2.6.8 and 6.1.1.4'
H H 0.0000 0.0000 'International Tables Vol C Tables 4.2.6.8 and 6.1.1.4'
B B 0.0013 0.0007 'International Tables Vol C Tables 4.2.6.8 and 6.1.1.4'
F F 0.0171 0.0103 'International Tables Vol C Tables 4.2.6.8 and 6.1.1.4'
P P 0.1023 0.0942 'International Tables Vol C Tables 4.2.6.8 and 6.1.1.4'
Ru Ru -1.2594 0.8363 'International Tables Vol C Tables 4.2.6.8 and 6.1.1.4'
Pd Pd -0.9988 1.0072 'International Tables Vol C Tables 4.2.6.8 and 6.1.1.4'
O O 0.0106 0.0060 'International Tables Vol C Tables 4.2.6.8 and 6.1.1.4'

loop_
_geom_angle_atom_site_label_1
_geom_angle_atom_site_label_2
_geom_angle_atom_site_label_3
_geom_angle
P3 Pd1 P2 101.39(3)
P3 Pd1 P1 97.31(3)
P2 Pd1 P1 161.03(3)
P3 Pd1 Ru1 178.06(2)
P2 Pd1 Ru1 80.41(2)
P1 Pd1 Ru1 80.85(2)
C3 Ru1 C9 98.46(14)
C3 Ru1 C4 37.87(14)
C9 Ru1 C4 102.02(14)
C3 Ru1 C8 103.11(14)
C9 Ru1 C8 37.69(12)
C4 Ru1 C8 127.96(13)
C3 Ru1 C7 135.72(14)
C9 Ru1 C7 63.36(13)
C4 Ru1 C7 164.82(13)
C8 Ru1 C7 37.60(12)
C3 Ru1 C5 63.10(14)
C9 Ru1 C5 134.25(13)
C4 Ru1 C5 37.39(13)
C8 Ru1 C5 165.03(12)
C7 Ru1 C5 157.32(12)
C3 Ru1 C10 126.58(13)
C9 Ru1 C10 37.73(12)
C4 Ru1 C10 108.06(13)
C8 Ru1 C10 62.90(13)
C7 Ru1 C10 63.45(12)
C5 Ru1 C10 119.39(13)
C3 Ru1 C2 37.59(13)
C9 Ru1 C2 126.86(13)
C4 Ru1 C2 63.29(14)
C8 Ru1 C2 109.55(13)
C7 Ru1 C2 121.03(13)
C5 Ru1 C2 63.71(13)
C10 Ru1 C2 162.93(12)
C3 Ru1 C1 62.35(12)
C9 Ru1 C1 160.80(12)
C4 Ru1 C1 62.79(12)
C8 Ru1 C1 142.41(12)
C7 Ru1 C1 130.38(12)
C5 Ru1 C1 38.38(12)
C10 Ru1 C1 154.29(13)
C2 Ru1 C1 37.31(12)
C3 Ru1 C6 161.22(13)
C9 Ru1 C6 62.76(12)
C4 Ru1 C6 140.59(13)
C8 Ru1 C6 62.83(12)
C7 Ru1 C6 38.31(11)
C5 Ru1 C6 128.97(12)
C10 Ru1 C6 37.26(11)
C2 Ru1 C6 155.55(12)
C1 Ru1 C6 136.41(11)
C3 Ru1 Pd1 129.80(10)
C9 Ru1 Pd1 131.54(9)
C4 Ru1 Pd1 113.31(10)
C8 Ru1 Pd1 118.66(9)
C7 Ru1 Pd1 81.12(9)
C5 Ru1 Pd1 76.21(9)
C10 Ru1 Pd1 98.01(8)
C2 Ru1 Pd1 98.99(9)
C1 Ru1 Pd1 67.54(8)
C6 Ru1 Pd1 68.89(8)
C1 P1 C16 107.47(15)
C1 P1 C22 108.67(14)
C16 P1 C22 108.53(15)
C1 P1 Pd1 89.23(11)
C16 P1 Pd1 115.56(10)
C22 P1 Pd1 124.23(10)
C6 P2 C34 104.22(14)
C6 P2 C28 109.34(14)
C34 P2 C28 109.57(15)
C6 P2 Pd1 92.12(10)
C34 P2 Pd1 118.58(11)
C28 P2 Pd1 119.81(11)
C46 P3 C52 102.67(14)
C46 P3 C40 109.36(15)
C52 P3 C40 106.58(15)
C46 P3 Pd1 111.52(10)
C52 P3 Pd1 118.58(11)
C40 P3 Pd1 107.78(10)
C2 C1 C5 108.0(3)
C2 C1 P1 127.7(3)
C5 C1 P1 123.1(2)
C2 C1 Ru1 70.75(18)
C5 C1 Ru1 69.55(18)
P1 C1 Ru1 115.64(15)
C3 C2 C1 106.9(3)
C3 C2 Ru1 69.3(2)
C1 C2 Ru1 71.93(18)
C3 C2 H2A 126.5
C1 C2 H2A 126.5
Ru1 C2 H2A 126.5
C4 C3 C2 109.7(3)
C4 C3 Ru1 71.8(2)
C2 C3 Ru1 73.10(19)
C4 C3 H3A 125.1
C2 C3 H3A 125.1
Ru1 C3 H3A 125.1
C5 C4 C3 108.3(3)
C5 C4 Ru1 71.79(19)
C3 C4 Ru1 70.4(2)
C5 C4 H4A 125.8
C3 C4 H4A 125.8
Ru1 C4 H4A 125.8
C4 C5 C1 107.1(3)
C4 C5 Ru1 70.8(2)
C1 C5 Ru1 72.07(18)
C4 C5 H5A 126.4
C1 C5 H5A 126.4
Ru1 C5 H5A 126.4
C10 C6 C7 107.3(3)
C10 C6 P2 124.5(2)
C7 C6 P2 126.2(2)
C10 C6 Ru1 70.20(18)
C7 C6 Ru1 69.35(17)
P2 C6 Ru1 113.20(14)
C8 C7 C6 107.1(3)
C8 C7 Ru1 70.92(18)
C6 C7 Ru1 72.34(17)
C8 C7 H7A 126.3
C6 C7 H7A 126.3
Ru1 C7 H7A 126.3
C9 C8 C7 108.9(3)
C9 C8 Ru1 70.7(2)
C7 C8 Ru1 71.49(18)
C9 C8 H8A 125.5
C7 C8 H8A 125.5
Ru1 C8 H8A 125.5
C8 C9 C10 108.4(3)
C8 C9 Ru1 71.60(19)
C10 C9 Ru1 72.22(19)
C8 C9 H9A 125.7
C10 C9 H9A 125.7
Ru1 C9 H9A 125.7
C9 C10 C6 108.3(3)
C9 C10 Ru1 70.05(19)
C6 C10 Ru1 72.55(18)
C9 C10 H10A 125.8
C6 C10 H10A 125.8
Ru1 C10 H10A 125.8
C12 C11 C16 120.3(3)
C12 C11 H11A 119.9
C16 C11 H11A 119.9
C11 C12 C13 120.5(3)
C11 C12 H12A 119.8
C13 C12 H12A 119.8
C14 C13 C12 119.6(3)
C14 C13 H13A 120.2
C12 C13 H13A 120.2
C13 C14 C15 120.4(3)
C13 C14 H14A 119.8
C15 C14 H14A 119.8
C14 C15 C16 120.3(3)
C14 C15 H15A 119.9
C16 C15 H15A 119.9
C11 C16 C15 118.9(3)
C11 C16 P1 122.9(2)
C15 C16 P1 118.2(2)
C18 C17 C22 120.3(3)
C18 C17 H17A 119.8
C22 C17 H17A 119.8
C19 C18 C17 119.7(3)
C19 C18 H18A 120.1
C17 C18 H18A 120.1
C20 C19 C18 121.1(3)
C20 C19 H19A 119.5
C18 C19 H19A 119.5
C19 C20 C21 119.6(3)
C19 C20 H20A 120.2
C21 C20 H20A 120.2
C20 C21 C22 120.3(3)
C20 C21 H21A 119.9
C22 C21 H21A 119.9
C17 C22 C21 118.9(3)
C17 C22 P1 119.3(2)
C21 C22 P1 121.4(2)
C24 C23 C28 119.7(4)
C24 C23 H23A 120.1
C28 C23 H23A 120.1
C25 C24 C23 120.6(4)
C25 C24 H24A 119.7
C23 C24 H24A 119.7
C26 C25 C24 119.7(3)
C26 C25 H25A 120.2
C24 C25 H25A 120.2
C27 C26 C25 120.6(4)
C27 C26 H26A 119.7
C25 C26 H26A 119.7
C26 C27 C28 120.2(4)
C26 C27 H27A 119.9
C28 C27 H27A 119.9
C23 C28 C27 119.2(3)
C23 C28 P2 122.4(2)
C27 C28 P2 118.1(3)
C30 C29 C34 119.3(4)
C30 C29 H29A 120.3
C34 C29 H29A 120.3
C31 C30 C29 120.2(4)
C31 C30 H30A 119.9
C29 C30 H30A 119.9
C32 C31 C30 120.9(4)
C32 C31 H31A 119.6
C30 C31 H31A 119.6
C31 C32 C33 119.8(4)
C31 C32 H32A 120.1
C33 C32 H32A 120.1
C34 C33 C32 119.8(4)
C34 C33 H33A 120.1
C32 C33 H33A 120.1
C33 C34 C29 120.0(3)
C33 C34 P2 119.7(3)
C29 C34 P2 120.1(3)
C40 C35 C36 120.1(3)
C40 C35 H35A 119.9
C36 C35 H35A 119.9
C37 C36 C35 120.1(4)
C37 C36 H36A 120.0
C35 C36 H36A 120.0
C36 C37 C38 120.3(3)
C36 C37 H37A 119.9
C38 C37 H37A 119.9
C39 C38 C37 119.9(4)
C39 C38 H38A 120.0
C37 C38 H38A 120.0
C38 C39 C40 120.7(3)
C38 C39 H39A 119.6
C40 C39 H39A 119.6
C35 C40 C39 118.8(3)
C35 C40 P3 123.6(3)
C39 C40 P3 117.3(3)
C42 C41 C46 119.7(3)
C42 C41 H41A 120.2
C46 C41 H41A 120.2
C43 C42 C41 120.5(3)
C43 C42 H42A 119.8
C41 C42 H42A 119.8
C42 C43 C44 120.2(3)
C42 C43 H43A 119.9
C44 C43 H43A 119.9
C45 C44 C43 119.8(3)
C45 C44 H44A 120.1
C43 C44 H44A 120.1
C44 C45 C46 120.7(3)
C44 C45 H45A 119.6
C46 C45 H45A 119.6
C45 C46 C41 119.1(3)
C45 C46 P3 120.4(2)
C41 C46 P3 120.4(2)
C48 C47 C52 120.6(3)
C48 C47 H47A 119.7
C52 C47 H47A 119.7
C47 C48 C49 119.7(4)
C47 C48 H48A 120.2
C49 C48 H48A 120.2
C50 C49 C48 120.1(3)
C50 C49 H49A 120.0
C48 C49 H49A 120.0
C49 C50 C51 120.6(4)
C49 C50 H50A 119.7
C51 C50 H50A 119.7
C50 C51 C52 119.7(3)
C50 C51 H51A 120.1
C52 C51 H51A 120.1
C47 C52 C51 119.3(3)
C47 C52 P3 117.8(2)
C51 C52 P3 122.9(3)
F4 B1 F1 109.7(4)
F4 B1 F3 110.5(4)
F1 B1 F3 109.9(3)
F4 B1 F2 111.3(4)
F1 B1 F2 107.9(3)
F3 B1 F2 107.4(3)
F8 B2 F5 110.8(9)
F8 B2 F7 110.2(7)
F5 B2 F7 109.4(7)
F8 B2 F6 107.0(6)
F5 B2 F6 109.6(9)
F7 B2 F6 109.7(8)
F8' B2' F5' 114.5(17)
F8' B2' F7' 103.0(12)
F5' B2' F7' 113.0(17)
F8' B2' F6' 112.2(13)
F5' B2' F6' 108.6(14)
F7' B2' F6' 105.1(14)

loop_
_geom_bond_atom_site_label_1
_geom_bond_atom_site_label_2
_geom_bond_distance
Pd1 P3 2.2745(8)
Pd1 P2 2.2801(9)
Pd1 P1 2.3144(9)
Pd1 Ru1 2.8976(4)
Ru1 C3 2.167(3)
Ru1 C9 2.177(3)
Ru1 C4 2.185(3)
Ru1 C8 2.189(3)
Ru1 C7 2.196(3)
Ru1 C5 2.198(3)
Ru1 C10 2.205(3)
Ru1 C2 2.216(3)
Ru1 C1 2.232(3)
Ru1 C6 2.236(3)
P1 C1 1.786(3)
P1 C16 1.803(3)
P1 C22 1.814(3)
P2 C6 1.797(3)
P2 C34 1.806(3)
P2 C28 1.809(3)
P3 C46 1.812(3)
P3 C52 1.821(3)
P3 C40 1.822(3)
C1 C2 1.423(5)
C1 C5 1.456(5)
C2 C3 1.413(5)
C2 H2A 1.0000
C3 C4 1.412(5)
C3 H3A 1.0000
C4 C5 1.405(5)
C4 H4A 1.0000
C5 H5A 1.0000
C6 C10 1.419(4)
C6 C7 1.455(4)
C7 C8 1.413(5)
C7 H7A 1.0000
C8 C9 1.410(5)
C8 H8A 1.0000
C9 C10 1.417(5)
C9 H9A 1.0000
C10 H10A 1.0000
C11 C12 1.387(5)
C11 C16 1.390(4)
C11 H11A 0.9500
C12 C13 1.390(5)
C12 H12A 0.9500
C13 C14 1.383(5)
C13 H13A 0.9500
C14 C15 1.383(5)
C14 H14A 0.9500
C15 C16 1.405(4)
C15 H15A 0.9500
C17 C18 1.384(5)
C17 C22 1.393(4)
C17 H17A 0.9500
C18 C19 1.379(5)
C18 H18A 0.9500
C19 C20 1.368(5)
C19 H19A 0.9500
C20 C21 1.391(5)
C20 H20A 0.9500
C21 C22 1.397(4)
C21 H21A 0.9500
C23 C24 1.388(5)
C23 C28 1.391(5)
C23 H23A 0.9500
C24 C25 1.380(6)
C24 H24A 0.9500
C25 C26 1.379(6)
C25 H25A 0.9500
C26 C27 1.376(5)
C26 H26A 0.9500
C27 C28 1.400(5)
C27 H27A 0.9500
C29 C30 1.387(5)
C29 C34 1.402(5)
C29 H29A 0.9500
C30 C31 1.379(6)
C30 H30A 0.9500
C31 C32 1.370(6)
C31 H31A 0.9500
C32 C33 1.397(5)
C32 H32A 0.9500
C33 C34 1.384(5)
C33 H33A 0.9500
C35 C40 1.381(4)
C35 C36 1.401(5)
C35 H35A 0.9500
C36 C37 1.372(5)
C36 H36A 0.9500
C37 C38 1.381(5)
C37 H37A 0.9500
C38 C39 1.378(5)
C38 H38A 0.9500
C39 C40 1.401(5)
C39 H39A 0.9500
C41 C42 1.382(5)
C41 C46 1.401(4)
C41 H41A 0.9500
C42 C43 1.376(5)
C42 H42A 0.9500
C43 C44 1.383(5)
C43 H43A 0.9500
C44 C45 1.378(4)
C44 H44A 0.9500
C45 C46 1.387(4)
C45 H45A 0.9500
C47 C48 1.382(5)
C47 C52 1.389(5)
C47 H47A 0.9500
C48 C49 1.388(5)
C48 H48A 0.9500
C49 C50 1.371(5)
C49 H49A 0.9500
C50 C51 1.390(5)
C50 H50A 0.9500
C51 C52 1.391(4)
C51 H51A 0.9500
B1 F4 1.360(5)
B1 F1 1.364(5)
B1 F3 1.376(5)
B1 F2 1.384(5)
B2 F8 1.335(9)
B2 F5 1.375(9)
B2 F7 1.399(9)
B2 F6 1.422(9)
B2' F8' 1.320(14)
B2' F5' 1.360(14)
B2' F7' 1.378(14)
B2' F6' 1.381(14)

loop_
_platon_squeeze_void_nr
_platon_squeeze_void_average_x
_platon_squeeze_void_average_y
_platon_squeeze_void_average_z
_platon_squeeze_void_volume
_platon_squeeze_void_count_electrons
_platon_squeeze_void_content
1 0.500 0.500 0.500 334 98 ' '
